data_4022549
loop_
_publ_author_name
'Carles Ayats'
'Pelayo Camps'
'Mar\'ia D. Duque'
'Merc\'e Font-Bardia'
'M. Rosa Mu\~noz'
'Xavier Solans'
'Santiago V\'azquez'

_publ_section_title
;
 Alternative Syntheses of the New D~2d~ Symmetric
 Tetramethyl Tricyclo- [3.3.0.0^3,7^]octane-1,3,5,7-tetracarboxylate
;
_journal_name_full 'Journal of Organic Chemistry'
_journal_page_first 8715
_journal_page_last 8718
_journal_paper_doi 10.1021/jo035062x
_journal_volume 68
_journal_year 2003
_chemical_formula_sum 'C24 H24 O4'
_chemical_formula_weight 376.43
_chemical_name_systematic
;
 ?
;
_space_group_IT_number 43
_symmetry_cell_setting orthorhombic
_symmetry_space_group_name_Hall 'F 2 -2d'
_symmetry_space_group_name_H-M 'F d d 2'
_atom_sites_solution_hydrogens geom
_atom_sites_solution_primary direct
_atom_sites_solution_secondary difmap
_audit_creation_method SHELXL-97
_cell_angle_alpha 90.00
_cell_angle_beta 90.00
_cell_angle_gamma 90.00
_cell_formula_units_Z 8
_cell_length_a 16.161(9)
_cell_length_b 17.821(16)
_cell_length_c 13.764(9)
_cell_measurement_temperature 293(2)
_cell_volume 3964(5)
_computing_structure_refinement 'SHELXL-97 (Sheldrick, 1997)'
_computing_structure_solution 'SHELXS-97 (Sheldrick, 1990)'
_diffrn_ambient_temperature 293(2)
_diffrn_measured_fraction_theta_full 0.257
_diffrn_measured_fraction_theta_max 0.257
_diffrn_radiation_monochromator graphite
_diffrn_radiation_source 'fine-focus sealed tube'
_diffrn_radiation_type MoK\a
_diffrn_radiation_wavelength 0.71069
_diffrn_reflns_av_R_equivalents 0.0386
_diffrn_reflns_av_sigmaI/netI 0.1064
_diffrn_reflns_limit_h_max 22
_diffrn_reflns_limit_h_min 0
_diffrn_reflns_limit_k_max 25
_diffrn_reflns_limit_k_min 0
_diffrn_reflns_limit_l_max 15
_diffrn_reflns_limit_l_min -19
_diffrn_reflns_number 2349
_diffrn_reflns_theta_full 30.08
_diffrn_reflns_theta_max 30.08
_diffrn_reflns_theta_min 2.25
_exptl_absorpt_coefficient_mu 0.085
_exptl_crystal_density_diffrn 1.261
_exptl_crystal_density_method 'not measured'
_exptl_crystal_F_000 1600
_refine_diff_density_max 0.169
_refine_diff_density_min -0.162
_refine_diff_density_rms 0.037
_refine_ls_abs_structure_details 'Flack H D (1983), Acta Cryst. A39, 876-881'
_refine_ls_abs_structure_Flack 6(4)
_refine_ls_extinction_method none
_refine_ls_goodness_of_fit_ref 0.817
_refine_ls_hydrogen_treatment mixed
_refine_ls_matrix_type full
_refine_ls_number_parameters 127
_refine_ls_number_reflns 2349
_refine_ls_number_restraints 1
_refine_ls_restrained_S_all 0.817
_refine_ls_R_factor_all 0.1928
_refine_ls_R_factor_gt 0.0495
_refine_ls_shift/su_max 0.000
_refine_ls_shift/su_mean 0.000
_refine_ls_structure_factor_coef Fsqd
_refine_ls_weighting_details 'w=1/[\s^2^(Fo^2^)+(0.1041P)^2^+0.0000P] where P=(Fo^2^+2Fc^2^)/3'
_refine_ls_weighting_scheme calc
_refine_ls_wR_factor_gt 0.1401
_refine_ls_wR_factor_ref 0.1986
_reflns_number_gt 707
_reflns_number_total 2349
_reflns_threshold_expression >2sigma(I)
_cod_data_source_file jo035062xsi20030723_075854.cif
_cod_data_source_block pchc17a
_cod_depositor_comments
;
The following automatic conversions were performed:
'_symmetry_cell_setting' value 'Orthorhombic' changed to 'orthorhombic'
according to '/home/saulius/struct/CIF-dictionaries/cif_core.dic'
dictionary named 'cif_core.dic' version 2.4.1 from 2010-06-29.

Automatic conversion script
Id: cif_fix_enum 1527 2010-12-29 10:47:43Z saulius 

The following automatic conversions were performed:

'_refine_ls_weighting_scheme' value 'calc
w=1/[\s^2^(Fo^2^)+(0.1041P)^2^+0.0000P] where P=(Fo^2^+2Fc^2^)/3' was
changed to 'calc'. New tag '_refine_ls_weighting_details' was
created. The value of the new tag was set to
'w=1/[\s^2^(Fo^2^)+(0.1041P)^2^+0.0000P] where P=(Fo^2^+2Fc^2^)/3'.

Automatic conversion script
Id: cif_fix_values 3143 2015-03-26 13:38:13Z robertas 
;
_cod_database_code 4022549

loop_
_symmetry_equiv_pos_as_xyz
'x, y, z'
'-x, -y, z'
'-x+1/4, y+1/4, z+1/4'
'x+3/4, -y+3/4, z+1/4'
'x, y+1/2, z+1/2'
'-x, -y+1/2, z+1/2'
'-x+1/4, y+3/4, z+3/4'
'x+3/4, -y+5/4, z+3/4'
'x+1/2, y, z+1/2'
'-x+1/2, -y, z+1/2'
'-x+3/4, y+1/4, z+3/4'
'x+5/4, -y+3/4, z+3/4'
'x+1/2, y+1/2, z'
'-x+1/2, -y+1/2, z'
'-x+3/4, y+3/4, z+1/4'
'x+5/4, -y+5/4, z+1/4'

loop_
_atom_site_label
_atom_site_type_symbol
_atom_site_fract_x
_atom_site_fract_y
_atom_site_fract_z
_atom_site_U_iso_or_equiv
_atom_site_adp_type
_atom_site_occupancy
_atom_site_calc_flag
_atom_site_refinement_flags
O1 O -0.1467(5) 0.1816(4) 0.3208(5) 0.209(3) Uani 1 d .
O2 O -0.0777(3) 0.1894(3) 0.4423(5) 0.173(2) Uani 1 d .
C1 C 0.1619(3) 0.0618(2) 0.1328(3) 0.0818(12) Uani 1 d .
H1 H 0.1889 0.0735 0.1905 0.098 Uiso 1 calc R
C2 C 0.2031(3) 0.0737(3) 0.0456(4) 0.1011(14) Uani 1 d .
H2 H 0.2556 0.0949 0.0442 0.121 Uiso 1 calc R
C3 C 0.1626(4) 0.0526(3) -0.0404(4) 0.1073(17) Uani 1 d .
H3 H 0.1889 0.0589 -0.0999 0.129 Uiso 1 calc R
C4 C 0.0847(4) 0.0227(3) -0.0370(3) 0.0960(14) Uani 1 d .
H4 H 0.0591 0.0073 -0.0941 0.115 Uiso 1 calc R
C5 C 0.0437(2) 0.01521(18) 0.0507(3) 0.0696(10) Uani 1 d .
C6 C 0.0823(2) 0.03332(17) 0.1373(3) 0.0647(9) Uani 1 d .
C7 C 0.0414(2) 0.02249(18) 0.2346(3) 0.0611(9) Uani 1 d .
C8 C 0.0172(2) 0.1002(2) 0.2751(3) 0.0742(11) Uani 1 d .
H8 H 0.0644 0.1249 0.3047 0.089 Uiso 1 calc R
H8A H -0.0049 0.1322 0.2243 0.089 Uiso 1 calc R
C9 C -0.0493(3) 0.0817(2) 0.3513(4) 0.0941(14) Uani 1 d .
H9 H -0.0230 0.0638 0.4111 0.113 Uiso 1 calc R
C10 C -0.0987(2) 0.0205(2) 0.3073(3) 0.0758(10) Uani 1 d .
H10 H -0.1462 0.0411 0.2733 0.091 Uiso 1 calc R
H10A H -0.1186 -0.0133 0.3573 0.091 Uiso 1 calc R
C11 C -0.0993(4) 0.1528(4) 0.3725(5) 0.1154(19) Uani 1 d .
C12 C -0.1279(7) 0.2659(5) 0.4334(10) 0.273(8) Uani 1 d .
H12 H -0.1112 0.2994 0.4844 0.327 Uiso 1 calc R
H12A H -0.1861 0.2559 0.4390 0.327 Uiso 1 calc R
H12B H -0.1167 0.2886 0.3716 0.327 Uiso 1 calc R

loop_
_atom_site_aniso_label
_atom_site_aniso_U_11
_atom_site_aniso_U_22
_atom_site_aniso_U_33
_atom_site_aniso_U_23
_atom_site_aniso_U_13
_atom_site_aniso_U_12
O1 0.241(7) 0.236(7) 0.150(5) -0.013(4) 0.008(5) 0.098(6)
O2 0.157(4) 0.189(5) 0.175(4) -0.049(4) 0.001(4) 0.021(4)
C1 0.082(3) 0.075(2) 0.089(3) 0.000(2) 0.013(3) -0.002(2)
C2 0.093(3) 0.100(3) 0.111(4) 0.006(3) 0.014(4) 0.001(2)
C3 0.131(5) 0.112(4) 0.079(4) 0.013(3) 0.019(3) 0.010(4)
C4 0.109(4) 0.105(4) 0.074(4) 0.003(3) 0.000(3) -0.003(3)
C5 0.078(2) 0.057(2) 0.074(3) -0.0007(19) 0.002(2) 0.0056(16)
C6 0.069(2) 0.0525(18) 0.073(3) -0.0022(18) 0.004(2) 0.0025(17)
C7 0.063(2) 0.057(2) 0.064(2) 0.0020(17) 0.005(2) 0.0030(16)
C8 0.082(3) 0.066(2) 0.074(3) -0.0026(18) 0.003(2) -0.003(2)
C9 0.095(3) 0.093(3) 0.094(3) -0.013(2) 0.003(3) 0.002(3)
C10 0.072(2) 0.080(2) 0.076(3) -0.001(2) 0.003(2) -0.002(2)
C11 0.103(4) 0.125(5) 0.118(5) -0.050(4) 0.026(4) 0.001(3)
C12 0.256(12) 0.158(7) 0.20(2) -0.018(10) 0.075(13) 0.058(7)

loop_
_atom_type_symbol
_atom_type_description
_atom_type_scat_dispersion_real
_atom_type_scat_dispersion_imag
_atom_type_scat_source
C C 0.0033 0.0016 'International Tables Vol C Tables 4.2.6.8 and 6.1.1.4'
H H 0.0000 0.0000 'International Tables Vol C Tables 4.2.6.8 and 6.1.1.4'
O O 0.0106 0.0060 'International Tables Vol C Tables 4.2.6.8 and 6.1.1.4'

loop_
_geom_angle_atom_site_label_1
_geom_angle_atom_site_label_2
_geom_angle_atom_site_label_3
_geom_angle
_geom_angle_site_symmetry_1
_geom_angle_site_symmetry_3
C11 O2 C12 104.7(7) . .
C6 C1 C2 122.6(5) . .
C6 C1 H1 118.7 . .
C2 C1 H1 118.7 . .
C1 C2 C3 117.7(5) . .
C1 C2 H2 121.1 . .
C3 C2 H2 121.1 . .
C4 C3 C2 120.3(5) . .
C4 C3 H3 119.9 . .
C2 C3 H3 119.9 . .
C3 C4 C5 120.5(5) . .
C3 C4 H4 119.7 . .
C5 C4 H4 119.7 . .
C4 C5 C6 120.9(4) . .
C4 C5 C5 118.8(3) . 2
C6 C5 C5 120.3(2) . 2
C5 C6 C1 117.8(4) . .
C5 C6 C7 122.6(3) . .
C1 C6 C7 119.6(4) . .
C6 C7 C8 108.5(3) . .
C6 C7 C7 116.2(2) . 2
C8 C7 C7 104.1(3) . 2
C6 C7 C10 111.8(3) . 2
C8 C7 C10 111.1(3) . 2
C7 C7 C10 104.9(3) 2 2
C9 C8 C7 103.3(3) . .
C9 C8 H8 111.1 . .
C7 C8 H8 111.1 . .
C9 C8 H8A 111.1 . .
C7 C8 H8A 111.1 . .
H8 C8 H8A 109.1 . .
C10 C9 C11 113.8(4) . .
C10 C9 C8 104.8(3) . .
C11 C9 C8 108.7(4) . .
C10 C9 H9 109.8 . .
C11 C9 H9 109.8 . .
C8 C9 H9 109.8 . .
C9 C10 C7 107.6(3) . 2
C9 C10 H10 110.2 . .
C7 C10 H10 110.2 2 .
C9 C10 H10A 110.2 . .
C7 C10 H10A 110.2 2 .
H10 C10 H10A 108.5 . .
O1 C11 O2 115.9(7) . .
O1 C11 C9 126.6(7) . .
O2 C11 C9 116.4(7) . .
O2 C12 H12 109.5 . .
O2 C12 H12A 109.5 . .
H12 C12 H12A 109.5 . .
O2 C12 H12B 109.5 . .
H12 C12 H12B 109.5 . .
H12A C12 H12B 109.5 . .

loop_
_geom_bond_atom_site_label_1
_geom_bond_atom_site_label_2
_geom_bond_distance
_geom_bond_site_symmetry_2
O1 C11 1.164(7) .
O2 C11 1.213(7) .
O2 C12 1.592(9) .
C1 C6 1.385(5) .
C1 C2 1.388(6) .
C1 H1 0.9300 .
C2 C3 1.404(7) .
C2 H2 0.9300 .
C3 C4 1.367(7) .
C3 H3 0.9300 .
C4 C5 1.383(6) .
C4 H4 0.9300 .
C5 C6 1.383(5) .
C5 C5 1.514(8) 2
C6 C7 1.506(5) .
C7 C8 1.543(5) .
C7 C7 1.560(7) 2
C7 C10 1.564(5) 2
C8 C9 1.538(6) .
C8 H8 0.9700 .
C8 H8A 0.9700 .
C9 C10 1.481(6) .
C9 C11 1.530(8) .
C9 H9 0.9800 .
C10 C7 1.564(5) 2
C10 H10 0.9700 .
C10 H10A 0.9700 .
C12 H12 0.9600 .
C12 H12A 0.9600 .
C12 H12B 0.9600 .

loop_
_geom_torsion_atom_site_label_1
_geom_torsion_atom_site_label_2
_geom_torsion_atom_site_label_3
_geom_torsion_atom_site_label_4
_geom_torsion
_geom_torsion_site_symmetry_1
_geom_torsion_site_symmetry_4
C6 C1 C2 C3 -2.8(6) . .
C1 C2 C3 C4 1.1(7) . .
C2 C3 C4 C5 2.2(7) . .
C3 C4 C5 C6 -4.1(6) . .
C3 C4 C5 C5 177.5(4) . 2
C4 C5 C6 C1 2.4(5) . .
C5 C5 C6 C1 -179.2(4) 2 .
C4 C5 C6 C7 -177.0(4) . .
C5 C5 C6 C7 1.4(5) 2 .
C2 C1 C6 C5 1.0(5) . .
C2 C1 C6 C7 -179.6(4) . .
C5 C6 C7 C8 -107.1(4) . .
C1 C6 C7 C8 73.5(4) . .
C5 C6 C7 C7 9.7(5) . 2
C1 C6 C7 C7 -169.7(3) . 2
C5 C6 C7 C10 130.1(4) . 2
C1 C6 C7 C10 -49.3(4) . 2
C6 C7 C8 C9 160.1(3) . .
C7 C7 C8 C9 35.7(3) 2 .
C10 C7 C8 C9 -76.7(4) 2 .
C7 C8 C9 C10 -39.0(4) . .
C7 C8 C9 C11 -161.0(4) . .
C11 C9 C10 C7 145.4(4) . 2
C8 C9 C10 C7 26.7(4) . 2
C12 O2 C11 O1 0.7(9) . .
C12 O2 C11 C9 169.1(6) . .
C10 C9 C11 O1 -45.0(9) . .
C8 C9 C11 O1 71.4(8) . .
C10 C9 C11 O2 148.1(6) . .
C8 C9 C11 O2 -95.5(7) . .
